data_1532194
loop_
_publ_author_name
'Vasylechko, L.'
'Vashook, V.'
'Savytskii, D.'
'Senyshin, A.'
'Niewa, R.'
'Matkovskii, A.'
'Ullmann, H.'
'Berkowski, M.'
'Knapp, M.'
'Bismayer, U.'

_publ_section_title
;
 Crystal structure, thermal expansion and conductivity of anisotropic
 La1-x Srx Ga1-2x Mg2x O3-y (x = 0.05, 0.1) single crystals
;
_journal_name_full 'Journal of Solid State Chemistry'
_journal_page_first 396
_journal_page_last 411
_journal_volume 172
_journal_year 2003
_chemical_formula_sum 'Ga0.81 La0.9 Mg0.19 O2.82 Sr0.1'
_chemical_name_systematic '(La0.9 Sr0.1) (Ga0.81 Mg0.19) O2.82'
_space_group_IT_number 167
_symmetry_space_group_name_Hall '-R 3 2"c'
_symmetry_space_group_name_H-M 'R -3 c :H'
_cell_angle_alpha 90
_cell_angle_beta 90
_cell_angle_gamma 120
_cell_formula_units_Z 6
_cell_length_a 5.5894
_cell_length_b 5.5894
_cell_length_c 13.6644
_cell_volume 369.702
_citation_journal_id_ASTM JSSCBI
_cod_data_source_file Vasylechko_JSSCBI_2003_1547.cif
_cod_data_source_block Ga0.81La0.9Mg0.19O2.82Sr0.1
_cod_original_cell_volume 369.7018
_cod_database_code 1532194

loop_
_symmetry_equiv_pos_as_xyz
x,y,z
-y,x-y,z
-x+y,-x,z
y,x,-z+1/2
-x,-x+y,-z+1/2
x-y,-y,-z+1/2
-x,-y,-z
y,-x+y,-z
x-y,x,-z
-y,-x,z-1/2
x,x-y,z-1/2
-x+y,y,z-1/2
x+2/3,y+1/3,z+1/3
-y+2/3,x-y+1/3,z+1/3
-x+y+2/3,-x+1/3,z+1/3
y+2/3,x+1/3,-z+5/6
-x+2/3,-x+y+1/3,-z+5/6
x-y+2/3,-y+1/3,-z+5/6
-x+2/3,-y+1/3,-z+1/3
y+2/3,-x+y+1/3,-z+1/3
x-y+2/3,x+1/3,-z+1/3
-y+2/3,-x+1/3,z-1/6
x+2/3,x-y+1/3,z-1/6
-x+y+2/3,y+1/3,z-1/6
x+1/3,y+2/3,z+2/3
-y+1/3,x-y+2/3,z+2/3
-x+y+1/3,-x+2/3,z+2/3
y+1/3,x+2/3,-z+7/6
-x+1/3,-x+y+2/3,-z+7/6
x-y+1/3,-y+2/3,-z+7/6
-x+1/3,-y+2/3,-z+2/3
y+1/3,-x+y+2/3,-z+2/3
x-y+1/3,x+2/3,-z+2/3
-y+1/3,-x+2/3,z+1/6
x+1/3,x-y+2/3,z+1/6
-x+y+1/3,y+2/3,z+1/6

loop_
_atom_site_label
_atom_site_type_symbol
_atom_site_fract_x
_atom_site_fract_y
_atom_site_fract_z
_atom_site_occupancy
_atom_site_U_iso_or_equiv
Mg1 Mg+2 0 0 0 0.19 0.0
La1 La+3 0 0 0.25 0.9 0.0
O1 O-2 0.461 0 0.25 0.94 0.0
Sr1 Sr+2 0 0 0.25 0.1 0.0
Ga1 Ga+3 0 0 0 0.81 0.0
